data_7221130
loop_
_publ_author_name
'Ling, Irene'
'Sobolev, Alexandre N.'
'Sabah, Karem'
'Hashim, Rauzah'

_publ_section_title
;
 Efficient packing of long flexible bis-imidazolium cations in the
 ubiquitous bilayers of their p-sulfonatocalixarene salts
;
_journal_issue 30
_journal_name_full CrystEngComm
_journal_page_first 5841
_journal_paper_doi 10.1039/C5CE00994D
_journal_volume 17
_journal_year 2015
_chemical_formula_moiety 'C28 H33 La O23 S4, C28 H19 O16 S4, 2(C24 H20 P), 2.5(C30 H32 N4 O2), 8(H2 O)'
_chemical_formula_sum 'C179 H188 La N10 O52 P2 S8'
_chemical_formula_weight 3768.71
_space_group_crystal_system triclinic
_space_group_IT_number 2
_space_group_name_Hall '-P 1'
_space_group_name_H-M_alt 'P -1'
_symmetry_space_group_name_Hall '-P 1'
_symmetry_space_group_name_H-M 'P -1'
_atom_sites_solution_hydrogens mixed
_audit_creation_method SHELXL-2014/7
_audit_update_record
;
2015-04-08 deposited with the CCDC.
2015-06-22 downloaded from the CCDC.
;
_cell_angle_alpha 94.553(5)
_cell_angle_beta 100.514(4)
_cell_angle_gamma 106.892(5)
_cell_formula_units_Z 1
_cell_length_a 12.7595(6)
_cell_length_b 18.6525(12)
_cell_length_c 20.5628(12)
_cell_measurement_temperature 100(2)
_cell_volume 4558.3(5)
_computing_cell_refinement
;
CrysAlisPro, Agilent Technologies,
Version 1.171.37.31 (release 14-01-2014 CrysAlis171 .NET)
(compiled Jan 14 2014,18:38:05)
;
_computing_data_collection
;
CrysAlisPro, Agilent Technologies,
Version 1.171.37.31 (release 14-01-2014 CrysAlis171 .NET)
(compiled Jan 14 2014,18:38:05)
;
_computing_data_reduction
;
CrysAlisPro, Agilent Technologies,
Version 1.171.37.31 (release 14-01-2014 CrysAlis171 .NET)
(compiled Jan 14 2014,18:38:05)
;
_computing_publication_material 'SHELXL-2014/7 (Sheldrick, 2014)'
_computing_structure_refinement 'SHELXL-2014/7 (Sheldrick, 2014)'
_computing_structure_solution 'SHELXS-2014 (Sheldrick, 2014)'
_diffrn_ambient_temperature 100(2)
_diffrn_detector_area_resol_mean 10.4738
_diffrn_measured_fraction_theta_full 0.985
_diffrn_measured_fraction_theta_max 0.985
_diffrn_measurement_device_type 'Oxford Diffraction Gemini-R Ultra, Ruby CCD'
_diffrn_measurement_method '\w scans'
_diffrn_orient_matrix_UB_11 -0.0156247
_diffrn_orient_matrix_UB_12 -0.0225891
_diffrn_orient_matrix_UB_13 -0.0756768
_diffrn_orient_matrix_UB_21 -0.0417613
_diffrn_orient_matrix_UB_22 -0.0841165
_diffrn_orient_matrix_UB_23 0.0087480
_diffrn_orient_matrix_UB_31 -0.1212449
_diffrn_orient_matrix_UB_32 0.0029948
_diffrn_orient_matrix_UB_33 -0.0108707
_diffrn_radiation_monochromator mirror
_diffrn_radiation_source 'Enhance Ultra (Cu) X-ray Source'
_diffrn_radiation_type CuK\a
_diffrn_radiation_wavelength 1.54178
_diffrn_reflns_av_R_equivalents 0.1462
_diffrn_reflns_av_unetI/netI 0.1605
_diffrn_reflns_laue_measured_fraction_full 0.985
_diffrn_reflns_laue_measured_fraction_max 0.985
_diffrn_reflns_limit_h_max 9
_diffrn_reflns_limit_h_min -15
_diffrn_reflns_limit_k_max 22
_diffrn_reflns_limit_k_min -21
_diffrn_reflns_limit_l_max 24
_diffrn_reflns_limit_l_min -24
_diffrn_reflns_number 44919
_diffrn_reflns_point_group_measured_fraction_full 0.985
_diffrn_reflns_point_group_measured_fraction_max 0.985
_diffrn_reflns_theta_full 67.423
_diffrn_reflns_theta_max 67.423
_diffrn_reflns_theta_min 3.094
_exptl_absorpt_coefficient_mu 3.545
_exptl_absorpt_correction_T_max 1.0
_exptl_absorpt_correction_T_min 0.9012
_exptl_absorpt_correction_type multi-scan
_exptl_absorpt_process_details
;
CrysAlisPro, Agilent Technologies,
Version 1.171.37.31 (release 14-01-2014 CrysAlis171 .NET)
(compiled Jan 14 2014,18:38:05)
Empirical absorption correction using spherical harmonics,
 implemented in SCALE3 ABSPACK scaling algorithm.
;
_exptl_crystal_colour colorless
_exptl_crystal_density_diffrn 1.373
_exptl_crystal_description needle
_exptl_crystal_F_000 1963
_exptl_crystal_size_max 0.420
_exptl_crystal_size_mid 0.060
_exptl_crystal_size_min 0.020
_refine_diff_density_max 0.975
_refine_diff_density_min -0.560
_refine_diff_density_rms 0.111
_refine_ls_extinction_method none
_refine_ls_goodness_of_fit_ref 1.058
_refine_ls_hydrogen_treatment constr
_refine_ls_matrix_type full
_refine_ls_number_parameters 1104
_refine_ls_number_reflns 16158
_refine_ls_number_restraints 286
_refine_ls_restrained_S_all 1.062
_refine_ls_R_factor_all 0.2533
_refine_ls_R_factor_gt 0.1607
_refine_ls_shift/su_max 0.000
_refine_ls_shift/su_mean 0.000
_refine_ls_structure_factor_coef Fsqd
_refine_ls_weighting_details 'w=1/[\s^2^(Fo^2^)+(0.0800P)^2^+20.0000P] where P=(Fo^2^+2Fc^2^)/3'
_refine_ls_weighting_scheme calc
_refine_ls_wR_factor_gt 0.3545
_refine_ls_wR_factor_ref 0.4141
_reflns_Friedel_coverage 0.000
_reflns_number_gt 6453
_reflns_number_total 16158
_reflns_threshold_expression 'I > 2\s(I)'
_cod_data_source_file c5ce00994d2.cif
_cod_data_source_block 140612a_w
_cod_depositor_comments 'Adding full bibliography for 7221129--7221132.cif.'
_cod_database_code 7221130
_shelx_shelxl_version_number 2014/7
_shelx_space_group_comment
;
The symmetry employed for this shelxl refinement is uniquely defined
by the following loop, which should always be used as a source of
symmetry information in preference to the above space-group names.
They are only intended as comments.
;
_shelx_estimated_absorpt_t_min 0.318
_shelx_estimated_absorpt_t_max 0.932

loop_
_space_group_symop_operation_xyz
'x, y, z'
'-x, -y, -z'

loop_
_atom_site_label
_atom_site_type_symbol
_atom_site_fract_x
_atom_site_fract_y
_atom_site_fract_z
_atom_site_U_iso_or_equiv
_atom_site_adp_type
_atom_site_occupancy
_atom_site_site_symmetry_order
_atom_site_calc_flag
_atom_site_refinement_flags_posn
_atom_site_refinement_flags_adp
_atom_site_refinement_flags_occupancy
_atom_site_disorder_assembly
_atom_site_disorder_group
La1 La 1.00563(17) 0.51932(12) 0.45833(9) 0.1022(6) Uani 0.5 1 d . . P . .
O01W O 0.8221(10) 0.5226(7) 0.4823(6) 0.130(4) Uani 1 1 d . U . . .
O02W O 0.9234(16) 0.4000(10) 0.4155(10) 0.212(8) Uani 1 1 d . . . . .
O03W O 1.2041(16) 0.6272(10) 0.4316(9) 0.197(7) Uani 1 1 d . U . . .
O04W O 0.5486(16) 0.1128(12) 0.5115(10) 0.108(6) Uiso 0.5 1 d . . P A 1
O05W O 0.6799(15) 0.0542(11) 0.4521(10) 0.099(5) Uiso 0.5 1 d . . P B 1
O06W O 0.4919(17) -0.0428(12) 0.3754(11) 0.110(6) Uiso 0.5 1 d . . P C 1
O07W O 0.6548(19) 0.2451(13) 0.4789(12) 0.126(7) Uiso 0.5 1 d . . P D 1
O08W O 0.9897(18) 0.6524(12) 0.4604(11) 0.115(6) Uiso 0.5 1 d . . P E 2
O09W O 0.8663(19) 0.7060(14) 0.5359(13) 0.123(7) Uiso 0.5 1 d . . P F 2
O10W O 1.094(2) 0.7742(15) 0.3975(15) 0.131(8) Uiso 0.5 1 d . . P G 2
O11W O 1.075(3) -0.1217(19) 1.1340(18) 0.138(13) Uiso 0.5 1 d . . P H 2
O12W O 0.925(4) -0.042(2) 0.958(2) 0.20(2) Uiso 0.5 1 d . . P I 2
O1 O 0.4988(8) 0.3242(5) 0.1011(4) 0.101(3) Uani 1 1 d D . . . .
C10 C 0.4081(10) 0.4358(8) 0.1523(7) 0.094(4) Uani 1 1 d . . . . .
H10A H 0.3808 0.4096 0.1057 0.113 Uiso 1 1 calc R U . . .
H10B H 0.4075 0.4887 0.1520 0.113 Uiso 1 1 calc R U . . .
C11 C 0.5667(11) 0.3786(7) 0.1527(6) 0.089(4) Uani 1 1 d D . . . .
C12 C 0.6713(13) 0.3749(9) 0.1794(7) 0.098(4) Uani 1 1 d . . . . .
C13 C 0.7407(11) 0.4309(9) 0.2307(7) 0.090(4) Uani 1 1 d . . . . .
H13 H 0.8133 0.4290 0.2497 0.108 Uiso 1 1 calc R U . . .
C14 C 0.7051(11) 0.4892(9) 0.2541(6) 0.090(4) Uani 1 1 d . . . . .
C15 C 0.5984(10) 0.4931(8) 0.2269(6) 0.086(3) Uani 1 1 d . . . . .
H15 H 0.5753 0.5344 0.2420 0.103 Uiso 1 1 calc R U . . .
C16 C 0.5264(10) 0.4355(8) 0.1775(6) 0.086(4) Uani 1 1 d . . . . .
S1 S 0.7936(3) 0.5622(2) 0.31841(17) 0.0968(11) Uani 1 1 d . . . . .
O11 O 0.8911(12) 0.5361(8) 0.3417(7) 0.150(3) Uani 1 1 d . U . . .
O12 O 0.8216(12) 0.6249(8) 0.2889(7) 0.150(3) Uani 1 1 d . U . . .
O13 O 0.7331(8) 0.5656(5) 0.3696(5) 0.099(3) Uani 1 1 d . U . . .
O2 O 0.5102(9) 0.1884(7) 0.1347(5) 0.115(3) Uani 1 1 d D . . . .
C20 C 0.7131(15) 0.3091(10) 0.1557(9) 0.118(5) Uani 1 1 d . . . . .
H20A H 0.6726 0.2870 0.1093 0.142 Uiso 1 1 calc R U . . .
H20B H 0.7941 0.3288 0.1560 0.142 Uiso 1 1 calc R U . . .
C21 C 0.5909(12) 0.1911(9) 0.1895(7) 0.103(4) Uani 1 1 d D . . . .
C22 C 0.5685(13) 0.1348(9) 0.2324(9) 0.114(5) Uani 1 1 d . . . . .
C23 C 0.6509(14) 0.1411(10) 0.2882(9) 0.127(6) Uani 1 1 d . . . . .
H23 H 0.6354 0.1075 0.3201 0.153 Uiso 1 1 calc R U . . .
C24 C 0.7550(14) 0.1947(10) 0.2990(9) 0.114(5) Uani 1 1 d . . . . .
C25 C 0.7728(13) 0.2487(9) 0.2560(7) 0.106(4) Uani 1 1 d . . . . .
H25 H 0.8429 0.2877 0.2650 0.127 Uiso 1 1 calc R U . . .
C26 C 0.6934(14) 0.2479(9) 0.2013(7) 0.099(4) Uani 1 1 d . . . . .
S2 S 0.8587(4) 0.1986(3) 0.3693(2) 0.1238(15) Uani 1 1 d . . . . .
O21 O 0.8349(13) 0.1245(8) 0.3883(7) 0.159(5) Uani 1 1 d . U . . .
O22 O 0.9619(12) 0.2263(11) 0.3507(8) 0.196(7) Uani 1 1 d . U . . .
O23 O 0.8415(12) 0.2461(8) 0.4204(7) 0.153(5) Uani 1 1 d . U . . .
O3 O 0.3171(8) 0.1555(5) 0.1564(5) 0.112(3) Uani 1 1 d D . . . .
C30 C 0.4510(14) 0.0732(9) 0.2208(9) 0.119(5) Uani 1 1 d . U . . .
H30A H 0.4196 0.0601 0.1722 0.143 Uiso 1 1 calc R U . . .
H30B H 0.4614 0.0270 0.2379 0.143 Uiso 1 1 calc R U . . .
C31 C 0.3002(13) 0.1375(9) 0.2183(6) 0.107(4) Uani 1 1 d D U . . .
C32 C 0.2227(13) 0.1568(9) 0.2461(8) 0.104(4) Uani 1 1 d . U . . .
C33 C 0.2065(14) 0.1405(9) 0.3093(8) 0.119(5) Uani 1 1 d . U . . .
H33 H 0.1538 0.1566 0.3288 0.142 Uiso 1 1 calc R U . . .
C34 C 0.2702(11) 0.0998(7) 0.3429(8) 0.109(4) Uani 1 1 d D U . . .
C35 C 0.3538(13) 0.0790(8) 0.3148(8) 0.109(4) Uani 1 1 d . U . . .
H35 H 0.3989 0.0534 0.3392 0.131 Uiso 1 1 calc R U . . .
C36 C 0.3687(13) 0.0958(9) 0.2529(9) 0.109(4) Uani 1 1 d . U . . .
S3 S 0.2494(5) 0.0775(3) 0.4230(3) 0.167(3) Uani 1 1 d D . . . .
O31 O 0.2754(12) 0.1523(7) 0.4651(7) 0.149(4) Uiso 0.75 1 d D . P J 1
O32 O 0.1276(9) 0.0307(8) 0.4105(7) 0.149(4) Uiso 0.75 1 d D . P J 1
O33 O 0.3287(11) 0.0344(8) 0.4437(7) 0.149(4) Uiso 0.75 1 d D . P J 1
O34 O 0.334(2) 0.1415(13) 0.4711(7) 0.149(4) Uiso 0.25 1 d D . P J 2
O35 O 0.1299(14) 0.073(2) 0.4221(11) 0.149(4) Uiso 0.25 1 d D . P J 2
O36 O 0.271(3) 0.0030(12) 0.4269(11) 0.149(4) Uiso 0.25 1 d D . P J 2
O4 O 0.2839(8) 0.2771(6) 0.1269(5) 0.107(3) Uani 1 1 d D . . . .
C40 C 0.1468(11) 0.1981(8) 0.2121(7) 0.102(4) Uani 1 1 d . . . . .
H40A H 0.0759 0.1852 0.2282 0.122 Uiso 1 1 calc R U . . .
H40B H 0.1282 0.1818 0.1633 0.122 Uiso 1 1 calc R U . . .
C41 C 0.2757(10) 0.3190(8) 0.1827(6) 0.094(4) Uani 1 1 d D . . . .
C42 C 0.3283(11) 0.3963(8) 0.1958(7) 0.095(4) Uani 1 1 d . . . . .
C43 C 0.3157(14) 0.4382(10) 0.2477(7) 0.114(5) Uani 1 1 d . . . . .
H43 H 0.3551 0.4909 0.2571 0.136 Uiso 1 1 calc R U . . .
C44 C 0.2434(13) 0.4038(10) 0.2885(7) 0.110(4) Uani 1 1 d . U . . .
C45 C 0.1949(13) 0.3268(9) 0.2787(8) 0.115(5) Uani 1 1 d . . . . .
H45 H 0.1538 0.3037 0.3098 0.138 Uiso 1 1 calc R U . . .
C46 C 0.2041(11) 0.2837(9) 0.2268(7) 0.102(5) Uani 1 1 d . . . . .
S4 S 0.2160(6) 0.4603(4) 0.3550(3) 0.158(2) Uani 1 1 d . . . . .
O41 O 0.2731(15) 0.5371(9) 0.3526(8) 0.172(5) Uani 1 1 d . U . . .
O42 O 0.0781(17) 0.4423(11) 0.3403(10) 0.206(7) Uani 1 1 d . U . . .
O43 O 0.2627(14) 0.4281(9) 0.4042(9) 0.193(7) Uani 1 1 d . U . . .
P1 P 0.1385(2) 0.40206(18) 0.95164(15) 0.0722(7) Uani 1 1 d . . . . .
C111 C 0.2182(8) 0.3467(6) 0.9265(6) 0.070(3) Uani 1 1 d . . . . .
C112 C 0.2425(9) 0.3487(7) 0.8611(6) 0.074(3) Uani 1 1 d . . . . .
H112 H 0.2161 0.3799 0.8322 0.089 Uiso 1 1 calc R U . . .
C113 C 0.3054(10) 0.3046(7) 0.8401(7) 0.084(3) Uani 1 1 d . . . . .
H113 H 0.3193 0.3050 0.7963 0.101 Uiso 1 1 calc R U . . .
C114 C 0.3473(10) 0.2609(7) 0.8817(7) 0.088(4) Uani 1 1 d . . . . .
H114 H 0.3917 0.2324 0.8673 0.106 Uiso 1 1 calc R U . . .
C115 C 0.3241(9) 0.2584(7) 0.9453(6) 0.079(3) Uani 1 1 d . . . . .
H115 H 0.3519 0.2272 0.9738 0.095 Uiso 1 1 calc R U . . .
C116 C 0.2604(9) 0.3011(7) 0.9679(7) 0.080(3) Uani 1 1 d . . . . .
H116 H 0.2460 0.2991 1.0115 0.096 Uiso 1 1 calc R U . . .
C121 C 0.2277(8) 0.4976(7) 0.9779(5) 0.069(3) Uani 1 1 d . . . . .
C122 C 0.3440(9) 0.5130(7) 1.0022(6) 0.078(3) Uani 1 1 d . . . . .
H122 H 0.3762 0.4730 1.0025 0.093 Uiso 1 1 calc R U . . .
C123 C 0.4108(10) 0.5868(7) 1.0256(6) 0.083(3) Uani 1 1 d . . . . .
H123 H 0.4883 0.5969 1.0443 0.099 Uiso 1 1 calc R U . . .
C124 C 0.3655(9) 0.6463(8) 1.0220(6) 0.083(3) Uani 1 1 d . . . . .
H124 H 0.4119 0.6971 1.0367 0.099 Uiso 1 1 calc R U . . .
C125 C 0.2520(10) 0.6302(7) 0.9966(6) 0.082(3) Uani 1 1 d . . . . .
H125 H 0.2205 0.6704 0.9933 0.098 Uiso 1 1 calc R U . . .
C126 C 0.1837(9) 0.5564(7) 0.9760(6) 0.079(3) Uani 1 1 d . . . . .
H126 H 0.1053 0.5464 0.9603 0.094 Uiso 1 1 calc R U . . .
C131 C 0.0262(9) 0.4033(6) 0.8871(6) 0.071(3) Uani 1 1 d . . . . .
C132 C 0.0488(10) 0.4419(7) 0.8327(6) 0.081(3) Uani 1 1 d . . . . .
H132 H 0.1241 0.4675 0.8309 0.097 Uiso 1 1 calc R U . . .
C133 C -0.0382(10) 0.4430(7) 0.7815(6) 0.087(3) Uani 1 1 d . . . . .
H133 H -0.0221 0.4699 0.7453 0.104 Uiso 1 1 calc R U . . .
C134 C -0.1496(11) 0.4045(8) 0.7831(7) 0.095(4) Uani 1 1 d . . . . .
H134 H -0.2091 0.4062 0.7484 0.114 Uiso 1 1 calc R U . . .
C135 C -0.1728(10) 0.3643(8) 0.8349(7) 0.093(4) Uani 1 1 d . . . . .
H135 H -0.2484 0.3373 0.8350 0.112 Uiso 1 1 calc R U . . .
C136 C -0.0891(10) 0.3625(7) 0.8863(6) 0.081(3) Uani 1 1 d . . . . .
H136 H -0.1070 0.3344 0.9215 0.097 Uiso 1 1 calc R U . . .
C141 C 0.0832(8) 0.3673(7) 1.0196(6) 0.074(3) Uani 1 1 d . . . . .
C142 C 0.0270(9) 0.2859(7) 1.0143(6) 0.080(3) Uani 1 1 d . . . . .
H142 H 0.0201 0.2532 0.9748 0.096 Uiso 1 1 calc R U . . .
C143 C -0.0148(9) 0.2579(7) 1.0658(6) 0.081(3) Uani 1 1 d . . . . .
H143 H -0.0523 0.2052 1.0621 0.097 Uiso 1 1 calc R U . . .
C144 C -0.0042(9) 0.3042(8) 1.1237(6) 0.081(3) Uani 1 1 d . . . . .
H144 H -0.0349 0.2832 1.1593 0.097 Uiso 1 1 calc R U . . .
C145 C 0.0498(10) 0.3801(8) 1.1305(6) 0.084(3) Uani 1 1 d . . . . .
H145 H 0.0564 0.4118 1.1706 0.101 Uiso 1 1 calc R U . . .
C146 C 0.0948(9) 0.4103(7) 1.0790(6) 0.079(3) Uani 1 1 d . . . . .
H146 H 0.1351 0.4628 1.0850 0.094 Uiso 1 1 calc R U . . .
C1A C 0.518(3) 0.2931(16) 0.3261(10) 0.222(13) Uani 1 1 d D U . . .
H1AA H 0.4573 0.2446 0.3148 0.333 Uiso 1 1 calc R U . . .
H1AB H 0.5075 0.3251 0.2914 0.333 Uiso 1 1 calc R U . . .
H1AC H 0.5902 0.2841 0.3290 0.333 Uiso 1 1 calc R U . . .
N1A N 0.5145(12) 0.3309(8) 0.3899(6) 0.114(4) Uani 1 1 d D U . . .
C2A C 0.4362(12) 0.3057(10) 0.4256(7) 0.135(7) Uani 1 1 d D . . . .
H2AA H 0.3720 0.2620 0.4142 0.162 Uiso 1 1 calc R U . . .
N2A N 0.4693(11) 0.3561(8) 0.4807(6) 0.127(5) Uani 1 1 d D . . . .
C3A C 0.559(2) 0.4110(16) 0.4755(13) 0.181(9) Uani 1 1 d D U . . .
H3AA H 0.5973 0.4538 0.5085 0.217 Uiso 1 1 calc R U . . .
C4A C 0.5873(19) 0.3980(11) 0.4173(12) 0.188(10) Uani 1 1 d D U . . .
H4AA H 0.6457 0.4292 0.3998 0.225 Uiso 1 1 calc R U . . .
C5A C 0.4154(19) 0.3590(14) 0.5375(8) 0.169(9) Uani 1 1 d D . . . .
H5AA H 0.3355 0.3282 0.5235 0.202 Uiso 1 1 calc R U . . .
H5AB H 0.4183 0.4120 0.5505 0.202 Uiso 1 1 calc R U . . .
C6A C 0.4694(13) 0.3306(8) 0.5981(6) 0.109(5) Uani 1 1 d D . . . .
C7A C 0.4854(12) 0.3716(8) 0.6604(6) 0.096(4) Uani 1 1 d D . . . .
H7AA H 0.4778 0.4209 0.6638 0.115 Uiso 1 1 calc R U . . .
C8A C 0.5131(12) 0.3400(7) 0.7182(7) 0.099(4) Uani 1 1 d D . . . .
H8AA H 0.5234 0.3675 0.7610 0.119 Uiso 1 1 calc R U . . .
C9A C 0.5254(11) 0.2681(7) 0.7125(5) 0.100(5) Uani 1 1 d D . . . .
C10A C 0.5176(17) 0.2272(10) 0.6510(6) 0.136(6) Uani 1 1 d D . . . .
H10C H 0.5332 0.1804 0.6478 0.163 Uiso 1 1 calc R U . . .
C11A C 0.4854(19) 0.2595(9) 0.5945(8) 0.142(7) Uani 1 1 d D . . . .
H11A H 0.4740 0.2317 0.5516 0.170 Uiso 1 1 calc R U . . .
O1A O 0.5487(7) 0.2390(5) 0.7728(4) 0.098(3) Uani 1 1 d D . . . .
C12A C 0.5393(13) 0.1613(6) 0.7699(6) 0.101(4) Uani 1 1 d D . . . .
H12A H 0.5914 0.1492 0.7437 0.121 Uiso 1 1 calc R U . . .
H12B H 0.4619 0.1298 0.7482 0.121 Uiso 1 1 calc R U . . .
C13A C 0.5686(8) 0.1459(7) 0.8404(5) 0.084(3) Uani 1 1 d D . . . .
C14A C 0.4898(9) 0.1061(8) 0.8739(6) 0.091(4) Uani 1 1 d D . . . .
H14A H 0.4139 0.0845 0.8506 0.109 Uiso 1 1 calc R U . . .
C15A C 0.5193(8) 0.0972(7) 0.9404(6) 0.092(4) Uani 1 1 d D . . . .
H15A H 0.4633 0.0728 0.9630 0.110 Uiso 1 1 calc R U . . .
C15B C 0.6810(9) 0.1742(7) 0.8738(5) 0.092(4) Uani 1 1 d D . . . .
H15B H 0.7367 0.2004 0.8518 0.111 Uiso 1 1 calc R U . . .
C14B C 0.7097(9) 0.1632(7) 0.9399(5) 0.085(3) Uani 1 1 d D . . . .
H14B H 0.7861 0.1832 0.9627 0.102 Uiso 1 1 calc R U . . .
C13B C 0.6317(8) 0.1243(7) 0.9739(5) 0.083(3) Uani 1 1 d D . . . .
C12B C 0.6686(11) 0.1122(7) 1.0445(6) 0.092(4) Uani 1 1 d D . . . .
H12C H 0.7269 0.1582 1.0700 0.111 Uiso 1 1 calc R U . . .
H12D H 0.6044 0.1000 1.0668 0.111 Uiso 1 1 calc R U . . .
O1B O 0.7124(7) 0.0509(5) 1.0406(4) 0.092(2) Uani 1 1 d D . . . .
C11B C 0.8605(12) 0.0621(9) 1.2162(7) 0.114(5) Uani 1 1 d D . . . .
H11B H 0.8842 0.0945 1.2577 0.137 Uiso 1 1 calc R U . . .
C10B C 0.7987(11) 0.0813(8) 1.1605(6) 0.111(5) Uani 1 1 d D . . . .
H10D H 0.7779 0.1261 1.1641 0.133 Uiso 1 1 calc R U . . .
C9B C 0.7681(10) 0.0339(7) 1.1000(5) 0.097(4) Uani 1 1 d D . . . .
C8B C 0.7954(11) -0.0331(7) 1.0941(7) 0.095(4) Uani 1 1 d D . . . .
H8BA H 0.7745 -0.0646 1.0522 0.114 Uiso 1 1 calc R U . . .
C7B C 0.8532(11) -0.0534(8) 1.1497(6) 0.106(5) Uani 1 1 d D . . . .
H7BA H 0.8699 -0.0999 1.1468 0.127 Uiso 1 1 calc R U . . .
C6B C 0.8865(11) -0.0050(9) 1.2099(6) 0.104(5) Uani 1 1 d D . . . .
C5B C 0.9558(11) -0.0217(10) 1.2718(7) 0.130(6) Uani 1 1 d D U . . .
H5BA H 1.0062 -0.0489 1.2582 0.156 Uiso 1 1 calc R U . . .
H5BB H 1.0030 0.0265 1.2999 0.156 Uiso 1 1 calc R U . . .
C4B C 0.7651(14) -0.1003(12) 1.3781(9) 0.140(6) Uani 1 1 d D U . . .
H4BA H 0.7158 -0.0999 1.4075 0.167 Uiso 1 1 calc R U . . .
C3B C 0.8227(15) -0.0438(11) 1.3500(8) 0.131(6) Uani 1 1 d D . . . .
H3BA H 0.8208 0.0068 1.3566 0.157 Uiso 1 1 calc R U . . .
N2B N 0.8840(9) -0.0677(9) 1.3107(6) 0.117(4) Uani 1 1 d D . . . .
C2B C 0.8669(16) -0.1412(10) 1.3124(9) 0.203(11) Uani 1 1 d D U . . .
H2BA H 0.8977 -0.1740 1.2900 0.244 Uiso 1 1 calc R U . . .
N1B N 0.7958(14) -0.1578(11) 1.3534(8) 0.221(11) Uani 1 1 d D . . . .
C1B C 0.760(3) -0.2362(14) 1.366(2) 0.41(3) Uani 1 1 d D U . . .
H1BA H 0.7102 -0.2420 1.3963 0.610 Uiso 1 1 d . U . . .
H1BB H 0.7238 -0.2697 1.3251 0.610 Uiso 1 1 d . U . . .
H1BC H 0.8245 -0.2498 1.3864 0.610 Uiso 1 1 d . U . . .
C1C C 1.137(2) 0.256(3) 0.4849(16) 0.21(3) Uiso 0.5 1 d D . P K 1
H1CA H 1.1543 0.3098 0.4891 0.318 Uiso 0.5 1 d . U P L 1
H1CB H 1.2028 0.2422 0.5017 0.318 Uiso 0.5 1 d . U P M 1
H1CC H 1.1106 0.2342 0.4387 0.318 Uiso 0.5 1 d . U P N 1
N1C N 1.0506(13) 0.2229(12) 0.5214(9) 0.136(10) Uiso 0.5 1 d DG . P K 1
C2C C 0.9965(16) 0.2563(9) 0.5577(9) 0.104(8) Uiso 0.5 1 d DG . P K 1
H2CA H 1.0071 0.3091 0.5654 0.125 Uiso 0.5 1 calc R U P K 1
N2C N 0.9249(12) 0.2025(11) 0.5813(6) 0.094(7) Uiso 0.5 1 d DG . P K 1
C3C C 0.9347(15) 0.1358(9) 0.5596(9) 0.089(7) Uiso 0.5 1 d DG . P K 1
H3CA H 0.8936 0.0878 0.5688 0.107 Uiso 0.5 1 calc R U P K 1
C4C C 1.0124(15) 0.1484(11) 0.5225(9) 0.101(8) Uiso 0.5 1 d DG . P K 1
H4CA H 1.0363 0.1110 0.5008 0.121 Uiso 0.5 1 calc R U P K 1
C5C C 0.851(2) 0.2191(17) 0.6239(9) 0.102(9) Uiso 0.5 1 d D . P K 1
H5CA H 0.7721 0.1928 0.6004 0.123 Uiso 0.5 1 calc R U P K 1
H5CB H 0.8612 0.2742 0.6278 0.123 Uiso 0.5 1 calc R U P K 1
C6C C 0.8658(13) 0.1978(8) 0.6939(7) 0.063(5) Uiso 0.5 1 d D . P K 1
C7C C 0.9560(13) 0.2372(9) 0.7461(6) 0.056(4) Uiso 0.5 1 d D . P K 1
H7CA H 1.0057 0.2838 0.7398 0.067 Uiso 0.5 1 calc R U P K 1
C8C C 0.9755(11) 0.2106(7) 0.8068(6) 0.039(3) Uiso 0.5 1 d D . P K 1
H8CA H 1.0363 0.2398 0.8417 0.046 Uiso 0.5 1 calc R U P K 1
C9C C 0.9062(10) 0.1412(6) 0.8166(6) 0.036(3) Uiso 0.5 1 d D . P K 1
C10C C 0.8136(11) 0.1001(8) 0.7664(6) 0.045(4) Uiso 0.5 1 d D . P K 1
H10E H 0.7624 0.0542 0.7730 0.054 Uiso 0.5 1 calc R U P K 1
C11C C 0.7997(13) 0.1295(8) 0.7063(7) 0.051(4) Uiso 0.5 1 d D . P K 1
H11C H 0.7399 0.1001 0.6710 0.062 Uiso 0.5 1 calc R U P K 1
O1C O 0.9322(14) 0.1194(8) 0.8804(7) 0.055(5) Uiso 0.5 1 d D . P K 1
C12C C 0.8760(11) 0.0438(7) 0.8860(7) 0.041(3) Uiso 0.5 1 d D . P K 1
H12E H 0.8724 0.0098 0.8456 0.049 Uiso 0.5 1 calc R U P K 1
H12F H 0.7985 0.0383 0.8911 0.049 Uiso 0.5 1 calc R U P K 1
C13C C 0.9414(12) 0.0244(8) 0.9463(7) 0.040(3) Uiso 0.5 1 d D . P K 1
C14C C 0.915(2) -0.0525(10) 0.9538(11) 0.065(7) Uiso 0.5 1 d D . P K 1
H14C H 0.8560 -0.0890 0.9222 0.078 Uiso 0.5 1 calc R U P K 1
C15C C 0.9744(12) -0.0754(9) 1.0080(7) 0.043(4) Uiso 0.5 1 d D . P K 1
H15C H 0.9557 -0.1275 1.0128 0.052 Uiso 0.5 1 calc R U P K 1

loop_
_atom_site_aniso_label
_atom_site_aniso_U_11
_atom_site_aniso_U_22
_atom_site_aniso_U_33
_atom_site_aniso_U_23
_atom_site_aniso_U_13
_atom_site_aniso_U_12
La1 0.1066(12) 0.1198(14) 0.0774(10) 0.0058(9) -0.0012(8) 0.0462(11)
O01W 0.125(6) 0.153(8) 0.130(7) 0.049(6) 0.037(5) 0.061(6)
O02W 0.202(16) 0.186(16) 0.228(19) 0.081(14) 0.006(14) 0.041(13)
O03W 0.246(14) 0.213(13) 0.172(12) 0.049(10) 0.024(10) 0.140(12)
O1 0.105(6) 0.102(7) 0.074(5) 0.011(5) 0.010(5) 0.006(5)
C10 0.084(8) 0.098(9) 0.079(8) 0.031(7) -0.002(6) 0.002(7)
C11 0.084(9) 0.108(11) 0.075(8) 0.034(8) 0.023(7) 0.020(8)
C12 0.102(10) 0.109(11) 0.076(8) 0.032(8) 0.033(8) 0.010(8)
C13 0.080(8) 0.118(11) 0.074(8) 0.040(8) 0.022(6) 0.022(8)
C14 0.077(8) 0.104(10) 0.069(7) 0.021(7) 0.008(6) 0.003(7)
C15 0.078(8) 0.092(9) 0.073(7) 0.023(6) 0.001(6) 0.009(6)
C16 0.068(7) 0.098(9) 0.070(7) 0.035(7) 0.003(6) -0.005(7)
S1 0.0755(18) 0.126(3) 0.0737(19) 0.0270(19) 0.0071(15) 0.0098(18)
O11 0.147(5) 0.155(5) 0.133(4) 0.017(4) 0.014(4) 0.035(4)
O12 0.147(5) 0.155(5) 0.133(4) 0.017(4) 0.014(4) 0.035(4)
O13 0.100(5) 0.103(6) 0.087(5) 0.019(4) 0.024(4) 0.016(4)
O2 0.112(7) 0.131(9) 0.095(7) 0.018(6) 0.009(6) 0.035(6)
C20 0.132(13) 0.126(13) 0.110(12) 0.037(10) 0.058(10) 0.036(11)
C21 0.107(11) 0.111(11) 0.085(9) 0.007(8) 0.010(8) 0.033(9)
C22 0.105(10) 0.098(11) 0.114(12) 0.031(9) 0.000(9) 0.004(8)
C23 0.112(12) 0.119(13) 0.124(13) 0.043(11) -0.012(10) 0.012(10)
C24 0.116(12) 0.111(12) 0.108(12) 0.035(10) 0.014(9) 0.026(10)
C25 0.107(10) 0.112(12) 0.081(9) 0.001(8) 0.006(8) 0.018(9)
C26 0.121(11) 0.098(10) 0.079(9) 0.016(7) 0.028(8) 0.034(9)
S2 0.123(3) 0.121(3) 0.096(3) 0.008(3) 0.004(2) 0.003(3)
O21 0.169(10) 0.145(10) 0.150(10) 0.045(8) -0.004(8) 0.045(8)
O22 0.116(9) 0.270(16) 0.158(11) 0.021(11) 0.018(8) 0.005(10)
O23 0.166(10) 0.140(9) 0.126(9) -0.013(8) -0.021(8) 0.047(8)
O3 0.097(6) 0.094(6) 0.106(7) 0.024(5) -0.012(5) -0.012(5)
C30 0.122(8) 0.105(8) 0.115(8) 0.020(7) 0.004(7) 0.023(7)
C31 0.102(7) 0.093(7) 0.099(8) 0.024(6) -0.002(6) 0.002(6)
C32 0.102(7) 0.093(7) 0.096(8) 0.017(6) 0.008(6) 0.004(6)
C33 0.115(8) 0.112(8) 0.106(8) 0.034(7) -0.003(7) 0.011(7)
C34 0.112(8) 0.095(7) 0.103(8) 0.027(7) 0.012(7) 0.009(6)
C35 0.109(8) 0.094(7) 0.101(8) 0.031(6) -0.004(6) 0.006(6)
C36 0.103(7) 0.087(7) 0.115(8) 0.023(7) 0.007(7) 0.004(6)
S3 0.183(5) 0.153(5) 0.126(4) 0.064(4) -0.019(4) 0.012(4)
O4 0.090(6) 0.115(7) 0.096(7) 0.023(6) 0.011(5) 0.004(5)
C40 0.078(8) 0.104(10) 0.094(9) 0.022(8) -0.007(7) -0.005(7)
C41 0.081(8) 0.109(11) 0.067(8) 0.022(7) -0.004(6) 0.003(7)
C42 0.087(8) 0.094(10) 0.077(9) 0.022(7) -0.011(7) 0.001(7)
C43 0.133(12) 0.110(12) 0.069(9) 0.022(8) 0.012(8) -0.003(9)
C44 0.116(8) 0.114(8) 0.083(7) 0.014(6) 0.028(6) 0.008(7)
C45 0.120(12) 0.107(12) 0.076(9) 0.006(8) 0.010(8) -0.018(9)
C46 0.075(8) 0.113(11) 0.083(9) 0.037(8) -0.002(6) -0.017(7)
S4 0.190(6) 0.164(6) 0.138(4) 0.036(4) 0.064(4) 0.063(5)
O41 0.214(13) 0.144(11) 0.150(10) 0.015(9) 0.068(10) 0.028(9)
O42 0.213(14) 0.210(14) 0.232(15) 0.091(12) 0.057(11) 0.101(11)
O43 0.184(11) 0.163(11) 0.208(13) 0.010(10) -0.070(10) 0.089(9)
P1 0.0622(15) 0.0777(18) 0.0652(16) 0.0111(14) 0.0071(12) 0.0082(13)
C111 0.058(6) 0.074(7) 0.068(7) 0.005(5) 0.009(5) 0.009(5)
C112 0.059(6) 0.082(8) 0.072(7) 0.016(6) 0.008(5) 0.012(6)
C113 0.069(7) 0.088(8) 0.078(8) 0.009(7) 0.009(6) 0.004(6)
C114 0.061(6) 0.081(8) 0.097(10) 0.003(7) 0.000(6) -0.003(6)
C115 0.068(7) 0.081(8) 0.075(8) 0.016(6) 0.000(6) 0.010(6)
C116 0.057(6) 0.075(7) 0.086(8) 0.010(6) -0.005(5) -0.001(6)
C121 0.057(6) 0.087(8) 0.052(6) 0.016(5) 0.001(4) 0.008(5)
C122 0.056(6) 0.084(8) 0.077(7) 0.017(6) 0.005(5) 0.004(6)
C123 0.066(7) 0.087(9) 0.078(8) 0.017(6) 0.004(5) 0.005(6)
C124 0.068(7) 0.082(8) 0.080(8) 0.007(6) 0.011(6) 0.001(6)
C125 0.075(7) 0.071(8) 0.089(8) 0.009(6) 0.003(6) 0.017(6)
C126 0.057(6) 0.089(9) 0.078(7) 0.014(6) 0.006(5) 0.009(6)
C131 0.067(6) 0.070(7) 0.067(6) 0.011(5) 0.004(5) 0.012(5)
C132 0.076(7) 0.093(9) 0.065(7) 0.018(6) 0.017(6) 0.012(6)
C133 0.082(8) 0.091(9) 0.076(8) 0.016(7) 0.001(6) 0.019(7)
C134 0.089(9) 0.092(9) 0.083(9) 0.016(7) -0.002(7) 0.010(7)
C135 0.059(6) 0.091(9) 0.105(10) 0.009(8) -0.003(6) -0.002(6)
C136 0.076(7) 0.086(8) 0.072(7) 0.018(6) 0.016(6) 0.010(6)
C141 0.051(5) 0.084(8) 0.079(8) 0.026(6) 0.007(5) 0.009(5)
C142 0.069(6) 0.096(9) 0.065(7) 0.019(6) 0.009(5) 0.013(6)
C143 0.070(7) 0.082(8) 0.078(8) 0.018(7) 0.006(6) 0.006(6)
C144 0.070(7) 0.090(9) 0.074(8) 0.017(7) 0.010(5) 0.011(6)
C145 0.073(7) 0.105(10) 0.074(8) 0.006(7) 0.009(6) 0.033(7)
C146 0.062(6) 0.082(8) 0.070(7) 0.010(6) -0.002(5) 0.000(5)
C1A 0.24(2) 0.22(2) 0.205(19) 0.026(16) 0.058(16) 0.066(16)
N1A 0.130(7) 0.107(7) 0.084(6) 0.010(6) 0.025(6) 0.004(6)
C2A 0.106(12) 0.157(17) 0.098(12) -0.009(12) -0.021(10) 0.005(11)
N2A 0.106(9) 0.155(13) 0.099(10) 0.060(9) 0.010(7) 0.008(9)
C3A 0.179(12) 0.189(13) 0.176(12) 0.036(9) 0.037(9) 0.057(9)
C4A 0.188(13) 0.185(13) 0.184(13) 0.017(9) 0.031(9) 0.055(9)
C5A 0.22(2) 0.23(3) 0.116(14) 0.105(16) 0.064(15) 0.12(2)
C6A 0.116(11) 0.136(14) 0.086(10) 0.036(9) 0.017(8) 0.055(10)
C7A 0.109(10) 0.105(10) 0.090(10) 0.034(8) 0.029(8) 0.049(8)
C8A 0.115(10) 0.092(10) 0.107(11) 0.028(8) 0.040(8) 0.043(8)
C9A 0.088(8) 0.134(13) 0.063(8) 0.028(8) 0.013(6) 0.007(8)
C10A 0.190(19) 0.142(15) 0.077(10) 0.004(10) 0.011(11) 0.065(14)
C11A 0.21(2) 0.123(14) 0.090(11) 0.023(10) 0.005(12) 0.056(14)
O1A 0.096(6) 0.099(7) 0.086(6) 0.024(5) 0.008(5) 0.011(5)
C12A 0.115(10) 0.084(10) 0.093(10) 0.016(7) 0.010(8) 0.021(8)
C13A 0.089(8) 0.074(7) 0.077(8) 0.003(6) -0.002(6) 0.022(6)
C14A 0.060(6) 0.099(9) 0.098(10) 0.018(8) 0.013(6) 0.002(6)
C15A 0.070(7) 0.090(9) 0.098(10) 0.021(7) 0.008(6) 0.002(6)
C15B 0.093(9) 0.087(9) 0.084(9) 0.022(7) 0.019(7) 0.004(7)
C14B 0.064(6) 0.098(9) 0.075(8) 0.018(7) 0.006(5) 0.002(6)
C13B 0.091(8) 0.081(8) 0.075(8) 0.017(6) 0.019(6) 0.020(7)
C12B 0.094(9) 0.092(9) 0.080(8) 0.019(7) 0.013(7) 0.015(7)
O1B 0.087(5) 0.097(6) 0.091(6) 0.028(5) 0.015(4) 0.025(5)
C11B 0.089(9) 0.148(15) 0.091(10) 0.031(10) 0.000(8) 0.023(10)
C10B 0.099(10) 0.117(12) 0.092(10) 0.032(9) 0.016(8) -0.006(8)
C9B 0.075(8) 0.123(12) 0.080(9) 0.018(8) 0.008(6) 0.017(8)
C8B 0.083(8) 0.102(10) 0.097(10) 0.020(8) 0.014(7) 0.025(7)
C7B 0.082(8) 0.121(12) 0.103(11) 0.034(10) 0.016(8) 0.012(8)
C6B 0.072(8) 0.152(15) 0.089(10) 0.040(10) 0.015(7) 0.033(9)
C5B 0.117(8) 0.146(10) 0.128(9) 0.031(8) 0.023(7) 0.041(7)
C4B 0.142(10) 0.127(10) 0.139(10) 0.024(8) 0.017(8) 0.034(8)
C3B 0.145(15) 0.119(14) 0.121(14) 0.006(11) 0.024(12) 0.032(12)
N2B 0.096(8) 0.132(11) 0.114(10) 0.040(9) 0.004(7) 0.027(8)
C2B 0.217(14) 0.199(14) 0.202(14) 0.031(9) 0.051(10) 0.072(10)
N1B 0.27(3) 0.136(17) 0.21(2) 0.037(16) 0.10(2) -0.035(16)
C1B 0.41(4) 0.39(4) 0.40(4) 0.05(2) 0.11(2) 0.10(2)

loop_
_atom_type_symbol
_atom_type_description
_atom_type_scat_dispersion_real
_atom_type_scat_dispersion_imag
_atom_type_scat_source
C C 0.0181 0.0091 'International Tables Vol C Tables 4.2.6.8 and 6.1.1.4'
H H 0.0000 0.0000 'International Tables Vol C Tables 4.2.6.8 and 6.1.1.4'
N N 0.0311 0.0180 'International Tables Vol C Tables 4.2.6.8 and 6.1.1.4'
O O 0.0492 0.0322 'International Tables Vol C Tables 4.2.6.8 and 6.1.1.4'
P P 0.2955 0.4335 'International Tables Vol C Tables 4.2.6.8 and 6.1.1.4'
S S 0.3331 0.5567 'International Tables Vol C Tables 4.2.6.8 and 6.1.1.4'
La La -1.4094 9.0376 'International Tables Vol C Tables 4.2.6.8 and 6.1.1.4'

loop_
_geom_angle_atom_site_label_1
_geom_angle_atom_site_label_2
_geom_angle_atom_site_label_3
_geom_angle
_geom_angle_site_symmetry_1
_geom_angle_site_symmetry_3
La1 La1 O02W 83.3(5) 2_766 .
La1 La1 O01W 72.9(3) 2_766 .
O02W La1 O01W 87.9(7) . .
La1 La1 O08W 112.8(5) 2_766 .
O02W La1 O08W 144.7(7) . .
O01W La1 O08W 69.0(6) . .
La1 La1 O11 145.1(3) 2_766 .
O02W La1 O11 80.1(5) . .
O01W La1 O11 76.0(4) . .
O08W La1 O11 68.9(6) . .
La1 La1 O01W 63.5(3) 2_766 2_766
O02W La1 O01W 87.2(6) . 2_766
O01W La1 O01W 136.4(2) . 2_766
O08W La1 O01W 128.0(6) . 2_766
O11 La1 O01W 144.9(4) . 2_766
La1 La1 O02W 52.6(4) 2_766 2_766
O02W La1 O02W 135.9(4) . 2_766
O01W La1 O02W 79.8(5) . 2_766
O08W La1 O02W 67.6(6) . 2_766
O11 La1 O02W 135.4(5) . 2_766
O01W La1 O02W 74.2(5) 2_766 2_766
La1 La1 O03W 125.5(3) 2_766 .
O02W La1 O03W 129.3(7) . .
O01W La1 O03W 136.7(4) . .
O08W La1 O03W 67.7(6) . .
O11 La1 O03W 88.3(4) . .
O01W La1 O03W 74.8(4) 2_766 .
O02W La1 O03W 84.2(5) 2_766 .
La1 O01W La1 43.6(2) . 2_766
La1 O02W La1 44.1(4) . 2_766
C16 C10 C42 111.9(10) . .
C16 C10 H10A 109.2 . .
C42 C10 H10A 109.2 . .
C16 C10 H10B 109.2 . .
C42 C10 H10B 109.2 . .
H10A C10 H10B 107.9 . .
C12 C11 O1 118.8(14) . .
C12 C11 C16 121.9(11) . .
O1 C11 C16 119.3(12) . .
C11 C12 C13 118.7(15) . .
C11 C12 C20 122.1(14) . .
C13 C12 C20 119.1(15) . .
C14 C13 C12 120.7(13) . .
C14 C13 H13 119.7 . .
C12 C13 H13 119.7 . .
C13 C14 C15 120.7(13) . .
C13 C14 S1 121.3(11) . .
C15 C14 S1 118.0(12) . .
C16 C15 C14 119.1(14) . .
C16 C15 H15 120.5 . .
C14 C15 H15 120.5 . .
C15 C16 C11 118.8(11) . .
C15 C16 C10 119.3(14) . .
C11 C16 C10 121.9(12) . .
O12 S1 O13 115.9(8) . .
O12 S1 O11 112.1(8) . .
O13 S1 O11 110.9(7) . .
O12 S1 C14 105.8(7) . .
O13 S1 C14 107.1(6) . .
O11 S1 C14 104.1(8) . .
S1 O11 La1 136.9(8) . .
C26 C20 C12 110.4(12) . .
C26 C20 H20A 109.6 . .
C12 C20 H20A 109.6 . .
C26 C20 H20B 109.6 . .
C12 C20 H20B 109.6 . .
H20A C20 H20B 108.1 . .
O2 C21 C26 119.2(14) . .
O2 C21 C22 119.2(14) . .
C26 C21 C22 121.6(12) . .
C23 C22 C21 117.2(14) . .
C23 C22 C30 121.1(15) . .
C21 C22 C30 121.4(13) . .
C24 C23 C22 121.9(16) . .
C24 C23 H23 119.0 . .
C22 C23 H23 119.0 . .
C23 C24 C25 118.6(15) . .
C23 C24 S2 120.3(13) . .
C25 C24 S2 120.9(13) . .
C26 C25 C24 122.5(15) . .
C26 C25 H25 118.8 . .
C24 C25 H25 118.8 . .
C25 C26 C21 117.9(14) . .
C25 C26 C20 121.8(15) . .
C21 C26 C20 120.2(14) . .
O22 S2 O23 114.6(10) . .
O22 S2 O21 115.4(12) . .
O23 S2 O21 107.2(10) . .
O22 S2 C24 106.3(9) . .
O23 S2 C24 105.3(9) . .
O21 S2 C24 107.3(8) . .
C36 C30 C22 114.8(15) . .
C36 C30 H30A 108.6 . .
C22 C30 H30A 108.6 . .
C36 C30 H30B 108.6 . .
C22 C30 H30B 108.6 . .
H30A C30 H30B 107.5 . .
C32 C31 O3 121.8(15) . .
C32 C31 C36 120.5(13) . .
O3 C31 C36 117.7(15) . .
C31 C32 C33 122.3(16) . .
C31 C32 C40 123.2(14) . .
C33 C32 C40 114.5(16) . .
C32 C33 C34 118.0(18) . .
C32 C33 H33 121.0 . .
C34 C33 H33 121.0 . .
C33 C34 C35 120.9(16) . .
C33 C34 S3 118.7(13) . .
C35 C34 S3 120.4(11) . .
C36 C35 C34 120.1(15) . .
C36 C35 H35 120.0 . .
C34 C35 H35 120.0 . .
C35 C36 C31 118.0(17) . .
C35 C36 C30 122.2(16) . .
C31 C36 C30 119.8(15) . .
O33 S3 O31 114.6(6) . .
O34 S3 O36 113.8(7) . .
O34 S3 O35 114.0(7) . .
O36 S3 O35 113.7(7) . .
O33 S3 O32 113.8(6) . .
O31 S3 O32 113.3(6) . .
O33 S3 C34 104.5(6) . .
O34 S3 C34 104.6(7) . .
O31 S3 C34 105.0(6) . .
O36 S3 C34 104.6(7) . .
O35 S3 C34 104.8(6) . .
O32 S3 C34 104.2(6) . .
C32 C40 C46 110.6(10) . .
C32 C40 H40A 109.5 . .
C46 C40 H40A 109.5 . .
C32 C40 H40B 109.5 . .
C46 C40 H40B 109.5 . .
H40A C40 H40B 108.1 . .
O4 C41 C42 120.8(12) . .
O4 C41 C46 120.6(13) . .
C42 C41 C46 118.5(13) . .
C43 C42 C41 121.3(14) . .
C43 C42 C10 118.2(13) . .
C41 C42 C10 120.4(14) . .
C42 C43 C44 119.6(15) . .
C42 C43 H43 120.2 . .
C44 C43 H43 120.2 . .
C45 C44 C43 120.0(16) . .
C45 C44 S4 119.4(13) . .
C43 C44 S4 120.6(13) . .
C46 C45 C44 121.5(15) . .
C46 C45 H45 119.2 . .
C44 C45 H45 119.2 . .
C45 C46 C41 118.7(14) . .
C45 C46 C40 123.2(13) . .
C41 C46 C40 118.1(15) . .
O43 S4 O41 116.2(11) . .
O43 S4 O42 117.5(12) . .
O41 S4 O42 112.2(10) . .
O43 S4 C44 94.6(10) . .
O41 S4 C44 107.6(9) . .
O42 S4 C44 106.2(10) . .
C111 P1 C141 109.4(6) . .
C111 P1 C131 113.2(6) . .
C141 P1 C131 108.7(5) . .
C111 P1 C121 109.0(5) . .
C141 P1 C121 108.8(6) . .
C131 P1 C121 107.7(5) . .
C116 C111 C112 118.2(11) . .
C116 C111 P1 122.7(10) . .
C112 C111 P1 119.0(9) . .
C113 C112 C111 119.8(11) . .
C113 C112 H112 120.1 . .
C111 C112 H112 120.1 . .
C114 C113 C112 121.2(13) . .
C114 C113 H113 119.4 . .
C112 C113 H113 119.4 . .
C113 C114 C115 119.6(14) . .
C113 C114 H114 120.2 . .
C115 C114 H114 120.2 . .
C114 C115 C116 121.0(12) . .
C114 C115 H115 119.5 . .
C116 C115 H115 119.5 . .
C111 C116 C115 120.3(12) . .
C111 C116 H116 119.9 . .
C115 C116 H116 119.9 . .
C126 C121 C122 119.3(11) . .
C126 C121 P1 120.5(8) . .
C122 C121 P1 120.2(10) . .
C123 C122 C121 119.5(12) . .
C123 C122 H122 120.3 . .
C121 C122 H122 120.3 . .
C122 C123 C124 120.7(11) . .
C122 C123 H123 119.7 . .
C124 C123 H123 119.7 . .
C125 C124 C123 118.9(11) . .
C125 C124 H124 120.6 . .
C123 C124 H124 120.6 . .
C124 C125 C126 120.9(12) . .
C124 C125 H125 119.5 . .
C126 C125 H125 119.5 . .
C121 C126 C125 120.7(10) . .
C121 C126 H126 119.7 . .
C125 C126 H126 119.7 . .
C132 C131 C136 117.8(10) . .
C132 C131 P1 119.9(9) . .
C136 C131 P1 122.2(9) . .
C133 C132 C131 120.6(11) . .
C133 C132 H132 119.7 . .
C131 C132 H132 119.7 . .
C132 C133 C134 120.2(12) . .
C132 C133 H133 119.9 . .
C134 C133 H133 119.9 . .
C135 C134 C133 119.8(12) . .
C135 C134 H134 120.1 . .
C133 C134 H134 120.1 . .
C136 C135 C134 121.4(12) . .
C136 C135 H135 119.3 . .
C134 C135 H135 119.3 . .
C135 C136 C131 120.1(11) . .
C135 C136 H136 120.0 . .
C131 C136 H136 120.0 . .
C146 C141 C142 117.0(11) . .
C146 C141 P1 124.6(9) . .
C142 C141 P1 118.3(10) . .
C143 C142 C141 119.4(12) . .
C143 C142 H142 120.3 . .
C141 C142 H142 120.3 . .
C142 C143 C144 121.2(12) . .
C142 C143 H143 119.4 . .
C144 C143 H143 119.4 . .
C145 C144 C143 120.7(12) . .
C145 C144 H144 119.7 . .
C143 C144 H144 119.7 . .
C144 C145 C146 119.6(12) . .
C144 C145 H145 120.2 . .
C146 C145 H145 120.2 . .
C141 C146 C145 122.2(12) . .
C141 C146 H146 118.9 . .
C145 C146 H146 118.9 . .
N1A C1A H1AA 109.5 . .
N1A C1A H1AB 109.5 . .
H1AA C1A H1AB 109.5 . .
N1A C1A H1AC 109.5 . .
H1AA C1A H1AC 109.5 . .
H1AB C1A H1AC 109.5 . .
C4A N1A C2A 112.6(16) . .
C4A N1A C1A 122.2(19) . .
C2A N1A C1A 125.2(17) . .
N2A C2A N1A 104.1(12) . .
N2A C2A H2AA 127.9 . .
N1A C2A H2AA 127.9 . .
C3A N2A C2A 109.2(15) . .
C3A N2A C5A 121.7(19) . .
C2A N2A C5A 128.9(17) . .
N2A C3A C4A 110(2) . .
N2A C3A H3AA 124.8 . .
C4A C3A H3AA 124.8 . .
N1A C4A C3A 103(2) . .
N1A C4A H4AA 128.3 . .
C3A C4A H4AA 128.3 . .
N2A C5A C6A 113.5(13) . .
N2A C5A H5AA 108.9 . .
C6A C5A H5AA 108.9 . .
N2A C5A H5AB 108.9 . .
C6A C5A H5AB 108.9 . .
H5AA C5A H5AB 107.7 . .
C7A C6A C11A 119.0(12) . .
C7A C6A C5A 117.7(13) . .
C11A C6A C5A 122.4(14) . .
C6A C7A C8A 119.6(12) . .
C6A C7A H7AA 120.2 . .
C8A C7A H7AA 120.2 . .
C9A C8A C7A 119.7(12) . .
C9A C8A H8AA 120.2 . .
C7A C8A H8AA 120.2 . .
C8A C9A C10A 122.5(11) . .
C8A C9A O1A 116.3(10) . .
C10A C9A O1A 121.2(11) . .
C9A C10A C11A 115.8(14) . .
C9A C10A H10C 122.1 . .
C11A C10A H10C 122.1 . .
C6A C11A C10A 123.1(15) . .
C6A C11A H11A 118.4 . .
C10A C11A H11A 118.4 . .
C9A O1A C12A 118.6(9) . .
O1A C12A C13A 107.3(10) . .
O1A C12A H12A 110.2 . .
C13A C12A H12A 110.2 . .
O1A C12A H12B 110.2 . .
C13A C12A H12B 110.2 . .
H12A C12A H12B 108.5 . .
C14A C13A C15B 118.9(10) . .
C14A C13A C12A 123.5(10) . .
C15B C13A C12A 117.6(10) . .
C15A C14A C13A 121.6(10) . .
C15A C14A H14A 119.2 . .
C13A C14A H14A 119.2 . .
C14A C15A C13B 119.8(10) . .
C14A C15A H15A 120.1 . .
C13B C15A H15A 120.1 . .
C14B C15B C13A 118.8(10) . .
C14B C15B H15B 120.6 . .
C13A C15B H15B 120.6 . .
C13B C14B C15B 122.7(10) . .
C13B C14B H14B 118.6 . .
C15B C14B H14B 118.6 . .
C14B C13B C15A 118.0(9) . .
C14B C13B C12B 120.1(9) . .
C15A C13B C12B 121.8(10) . .
O1B C12B C13B 106.2(10) . .
O1B C12B H12C 110.5 . .
C13B C12B H12C 110.5 . .
O1B C12B H12D 110.5 . .
C13B C12B H12D 110.5 . .
H12C C12B H12D 108.7 . .
C9B O1B C12B 118.4(9) . .
C6B C11B C10B 119.0(14) . .
C6B C11B H11B 120.5 . .
C10B C11B H11B 120.5 . .
C9B C10B C11B 119.2(13) . .
C9B C10B H10D 120.4 . .
C11B C10B H10D 120.4 . .
C10B C9B C8B 121.2(11) . .
C10B C9B O1B 123.2(11) . .
C8B C9B O1B 115.5(10) . .
C7B C8B C9B 119.6(12) . .
C7B C8B H8BA 120.2 . .
C9B C8B H8BA 120.2 . .
C8B C7B C6B 119.1(13) . .
C8B C7B H7BA 120.4 . .
C6B C7B H7BA 120.4 . .
C11B C6B C7B 121.8(12) . .
C11B C6B C5B 116.4(13) . .
C7B C6B C5B 121.8(13) . .
N2B C5B C6B 111.2(10) . .
N2B C5B H5BA 109.4 . .
C6B C5B H5BA 109.4 . .
N2B C5B H5BB 109.4 . .
C6B C5B H5BB 109.4 . .
H5BA C5B H5BB 108.0 . .
N1B C4B C3B 100.9(19) . .
N1B C4B H4BA 129.6 . .
C3B C4B H4BA 129.6 . .
C4B C3B N2B 111.5(18) . .
C4B C3B H3BA 124.2 . .
N2B C3B H3BA 124.2 . .
C2B N2B C3B 108.5(15) . .
C2B N2B C5B 124.9(18) . .
C3B N2B C5B 126.6(17) . .
N2B C2B N1B 103.1(17) . .
N2B C2B H2BA 128.5 . .
N1B C2B H2BA 128.5 . .
C4B N1B C2B 116.0(19) . .
C4B N1B C1B 127(3) . .
C2B N1B C1B 117(3) . .
N1B C1B H1BA 110.0 . .
N1B C1B H1BB 110.5 . .
H1BA C1B H1BB 109.7 . .
N1B C1B H1BC 109.7 . .
H1BA C1B H1BC 108.2 . .
H1BB C1B H1BC 108.7 . .
N1C C1C H1CA 111.1 . .
N1C C1C H1CB 109.0 . .
H1CA C1C H1CB 110.5 . .
N1C C1C H1CC 108.8 . .
H1CA C1C H1CC 110.0 . .
H1CB C1C H1CC 107.4 . .
C4C N1C C2C 108.0 . .
C4C N1C C1C 122(3) . .
C2C N1C C1C 130(3) . .
N1C C2C N2C 108.0 . .
N1C C2C H2CA 126.0 . .
N2C C2C H2CA 126.0 . .
C3C N2C C2C 108.0 . .
C3C N2C C5C 129.2(18) . .
C2C N2C C5C 122.8(18) . .
N2C C3C C4C 108.0 . .
N2C C3C H3CA 126.0 . .
C4C C3C H3CA 126.0 . .
N1C C4C C3C 108.0 . .
N1C C4C H4CA 126.0 . .
C3C C4C H4CA 126.0 . .
N2C C5C C6C 117.5(14) . .
N2C C5C H5CA 107.9 . .
C6C C5C H5CA 107.9 . .
N2C C5C H5CB 107.9 . .
C6C C5C H5CB 107.9 . .
H5CA C5C H5CB 107.2 . .
C11C C6C C7C 115.2(14) . .
C11C C6C C5C 120.1(16) . .
C7C C6C C5C 123.7(15) . .
C8C C7C C6C 122.3(14) . .
C8C C7C H7CA 118.9 . .
C6C C7C H7CA 118.9 . .
C7C C8C C9C 120.1(12) . .
C7C C8C H8CA 120.0 . .
C9C C8C H8CA 120.0 . .
C8C C9C C10C 120.0(11) . .
C8C C9C O1C 115.8(10) . .
C10C C9C O1C 124.1(11) . .
C11C C10C C9C 116.9(13) . .
C11C C10C H10E 121.6 . .
C9C C10C H10E 121.6 . .
C6C C11C C10C 125.4(14) . .
C6C C11C H11C 117.3 . .
C10C C11C H11C 117.3 . .
C12C O1C C9C 115.3(12) . .
O1C C12C C13C 106.8(11) . .
O1C C12C H12E 110.4 . .
C13C C12C H12E 110.4 . .
O1C C12C H12F 110.4 . .
C13C C12C H12F 110.4 . .
H12E C12C H12F 108.6 . .
C15C C13C C14C 118.9(11) 2_757 .
C15C C13C C12C 124.5(12) 2_757 .
C14C C13C C12C 116.5(12) . .
C15C C14C C13C 119.9(16) . .
C15C C14C H14C 120.1 . .
C13C C14C H14C 120.1 . .
C13C C15C C14C 121.2(14) 2_757 .
C13C C15C H15C 119.4 2_757 .
C14C C15C H15C 119.4 . .

loop_
_geom_bond_atom_site_label_1
_geom_bond_atom_site_label_2
_geom_bond_distance
_geom_bond_site_symmetry_2
La1 La1 1.924(4) 2_766
La1 O02W 2.197(19) .
La1 O01W 2.496(11) .
La1 O08W 2.55(2) .
La1 O11 2.662(14) .
La1 O01W 2.665(11) 2_766
La1 O02W 2.75(2) 2_766
La1 O03W 2.91(2) .
O01W La1 2.665(11) 2_766
O02W La1 2.75(2) 2_766
O1 C11 1.375(10) .
C10 C16 1.506(18) .
C10 C42 1.543(19) .
C10 H10A 0.9900 .
C10 H10B 0.9900 .
C11 C12 1.371(19) .
C11 C16 1.406(19) .
C12 C13 1.39(2) .
C12 C20 1.55(2) .
C13 C14 1.38(2) .
C13 H13 0.9500 .
C14 C15 1.399(18) .
C14 S1 1.776(14) .
C15 C16 1.394(17) .
C15 H15 0.9500 .
S1 O12 1.346(15) .
S1 O13 1.423(10) .
S1 O11 1.479(14) .
O2 C21 1.367(11) .
C20 C26 1.53(2) .
C20 H20A 0.9900 .
C20 H20B 0.9900 .
C21 C26 1.39(2) .
C21 C22 1.42(2) .
C22 C23 1.38(2) .
C22 C30 1.56(2) .
C23 C24 1.38(2) .
C23 H23 0.9500 .
C24 C25 1.39(2) .
C24 S2 1.752(17) .
C25 C26 1.37(2) .
C25 H25 0.9500 .
S2 O22 1.402(16) .
S2 O23 1.410(15) .
S2 O21 1.429(15) .
O3 C31 1.380(11) .
C30 C36 1.48(2) .
C30 H30A 0.9900 .
C30 H30B 0.9900 .
C31 C32 1.35(2) .
C31 C36 1.46(2) .
C32 C33 1.39(2) .
C32 C40 1.51(2) .
C33 C34 1.40(2) .
C33 H33 0.9500 .
C34 C35 1.43(2) .
C34 S3 1.779(17) .
C35 C36 1.37(2) .
C35 H35 0.9500 .
S3 O33 1.491(10) .
S3 O34 1.496(11) .
S3 O31 1.497(10) .
S3 O36 1.500(11) .
S3 O35 1.500(11) .
S3 O32 1.507(10) .
O4 C41 1.374(11) .
C40 C46 1.53(2) .
C40 H40A 0.9900 .
C40 H40B 0.9900 .
C41 C42 1.383(19) .
C41 C46 1.462(19) .
C42 C43 1.33(2) .
C43 C44 1.41(2) .
C43 H43 0.9500 .
C44 C45 1.37(2) .
C44 S4 1.806(17) .
C45 C46 1.33(2) .
C45 H45 0.9500 .
S4 O43 1.350(15) .
S4 O41 1.416(16) .
S4 O42 1.66(2) .
P1 C111 1.757(12) .
P1 C141 1.763(12) .
P1 C131 1.773(11) .
P1 C121 1.791(12) .
C111 C116 1.396(16) .
C111 C112 1.434(16) .
C112 C113 1.401(18) .
C112 H112 0.9500 .
C113 C114 1.371(18) .
C113 H113 0.9500 .
C114 C115 1.393(18) .
C114 H114 0.9500 .
C115 C116 1.403(18) .
C115 H115 0.9500 .
C116 H116 0.9500 .
C121 C126 1.370(17) .
C121 C122 1.412(15) .
C122 C123 1.384(17) .
C122 H122 0.9500 .
C123 C124 1.394(18) .
C123 H123 0.9500 .
C124 C125 1.380(16) .
C124 H124 0.9500 .
C125 C126 1.382(17) .
C125 H125 0.9500 .
C126 H126 0.9500 .
C131 C132 1.406(16) .
C131 C136 1.444(16) .
C132 C133 1.389(16) .
C132 H132 0.9500 .
C133 C134 1.402(19) .
C133 H133 0.9500 .
C134 C135 1.379(19) .
C134 H134 0.9500 .
C135 C136 1.369(17) .
C135 H135 0.9500 .
C136 H136 0.9500 .
C141 C146 1.367(17) .
C141 C142 1.464(17) .
C142 C143 1.347(17) .
C142 H142 0.9500 .
C143 C144 1.376(18) .
C143 H143 0.9500 .
C144 C145 1.364(18) .
C144 H144 0.9500 .
C145 C146 1.378(17) .
C145 H145 0.9500 .
C146 H146 0.9500 .
C1A N1A 1.452(10) .
C1A H1AA 0.9800 .
C1A H1AB 0.9800 .
C1A H1AC 0.9800 .
N1A C4A 1.330(11) .
N1A C2A 1.344(11) .
C2A N2A 1.330(11) .
C2A H2AA 0.9500 .
N2A C3A 1.32(3) .
N2A C5A 1.466(9) .
C3A C4A 1.338(12) .
C3A H3AA 0.9500 .
C4A H4AA 0.9500 .
C5A C6A 1.520(14) .
C5A H5AA 0.9900 .
C5A H5AB 0.9900 .
C6A C7A 1.387(9) .
C6A C11A 1.399(9) .
C7A C8A 1.401(9) .
C7A H7AA 0.9500 .
C8A C9A 1.393(9) .
C8A H8AA 0.9500 .
C9A C10A 1.396(9) .
C9A O1A 1.409(9) .
C10A C11A 1.402(9) .
C10A H10C 0.9500 .
C11A H11A 0.9500 .
O1A C12A 1.415(9) .
C12A C13A 1.502(12) .
C12A H12A 0.9900 .
C12A H12B 0.9900 .
C13A C14A 1.391(9) .
C13A C15B 1.397(9) .
C14A C15A 1.387(9) .
C14A H14A 0.9500 .
C15A C13B 1.396(9) .
C15A H15A 0.9500 .
C15B C14B 1.387(9) .
C15B H15B 0.9500 .
C14B C13B 1.387(9) .
C14B H14B 0.9500 .
C13B C12B 1.498(11) .
C12B O1B 1.413(9) .
C12B H12C 0.9900 .
C12B H12D 0.9900 .
O1B C9B 1.404(9) .
C11B C6B 1.386(9) .
C11B C10B 1.400(9) .
C11B H11B 0.9500 .
C10B C9B 1.389(9) .
C10B H10D 0.9500 .
C9B C8B 1.394(9) .
C8B C7B 1.386(9) .
C8B H8BA 0.9500 .
C7B C6B 1.392(9) .
C7B H7BA 0.9500 .
C6B C5B 1.521(14) .
C5B N2B 1.461(9) .
C5B H5BA 0.9900 .
C5B H5BB 0.9900 .
C4B N1B 1.337(11) .
C4B C3B 1.337(12) .
C4B H4BA 0.9500 .
C3B N2B 1.36(2) .
C3B H3BA 0.9500 .
N2B C2B 1.329(11) .
C2B N1B 1.337(11) .
C2B H2BA 0.9500 .
N1B C1B 1.461(10) .
C1B H1BA 0.9597 .
C1B H1BB 0.9599 .
C1B H1BC 0.9604 .
C1C N1C 1.461(10) .
C1C H1CA 0.9596 .
C1C H1CB 0.9601 .
C1C H1CC 0.9603 .
N1C C4C 1.336(8) .
N1C C2C 1.336(8) .
C2C N2C 1.337(8) .
C2C H2CA 0.9500 .
N2C C3C 1.336(8) .
N2C C5C 1.480(10) .
C3C C4C 1.337(8) .
C3C H3CA 0.9500 .
C4C H4CA 0.9500 .
C5C C6C 1.517(15) .
C5C H5CA 0.9900 .
C5C H5CB 0.9900 .
C6C C11C 1.380(10) .
C6C C7C 1.396(10) .
C7C C8C 1.386(9) .
C7C H7CA 0.9500 .
C8C C9C 1.393(9) .
C8C H8CA 0.9500 .
C9C C10C 1.397(9) .
C9C O1C 1.414(9) .
C10C C11C 1.394(9) .
C10C H10E 0.9500 .
C11C H11C 0.9500 .
O1C C12C 1.409(10) .
C12C C13C 1.495(12) .
C12C H12E 0.9900 .
C12C H12F 0.9900 .
C13C C15C 1.36(2) 2_757
C13C C14C 1.403(10) .
C14C C15C 1.400(10) .
C14C H14C 0.9500 .
C15C C13C 1.36(2) 2_757
C15C H15C 0.9500 .

loop_
_geom_torsion_atom_site_label_1
_geom_torsion_atom_site_label_2
_geom_torsion_atom_site_label_3
_geom_torsion_atom_site_label_4
_geom_torsion
_geom_torsion_site_symmetry_1
_geom_torsion_site_symmetry_4
O1 C11 C12 C13 178.7(11) . .
C16 C11 C12 C13 -2.7(18) . .
O1 C11 C12 C20 -3.0(18) . .
C16 C11 C12 C20 175.6(12) . .
C11 C12 C13 C14 -0.1(18) . .
C20 C12 C13 C14 -178.4(12) . .
C12 C13 C14 C15 0.2(19) . .
C12 C13 C14 S1 -178.8(9) . .
C13 C14 C15 C16 2.5(18) . .
S1 C14 C15 C16 -178.5(9) . .
C14 C15 C16 C11 -5.2(17) . .
C14 C15 C16 C10 174.8(11) . .
C12 C11 C16 C15 5.4(18) . .
O1 C11 C16 C15 -176.0(11) . .
C12 C11 C16 C10 -174.6(11) . .
O1 C11 C16 C10 4.0(17) . .
C42 C10 C16 C15 -86.3(15) . .
C42 C10 C16 C11 93.7(15) . .
C13 C14 S1 O12 110.0(12) . .
C15 C14 S1 O12 -69.1(12) . .
C13 C14 S1 O13 -125.9(11) . .
C15 C14 S1 O13 55.1(12) . .
C13 C14 S1 O11 -8.4(13) . .
C15 C14 S1 O11 172.6(11) . .
O12 S1 O11 La1 116.4(12) . .
O13 S1 O11 La1 -14.9(13) . .
C14 S1 O11 La1 -129.7(10) . .
C11 C12 C20 C26 -95.5(17) . .
C13 C12 C20 C26 82.7(17) . .
O2 C21 C22 C23 -178.0(16) . .
C26 C21 C22 C23 3(3) . .
O2 C21 C22 C30 -4(3) . .
C26 C21 C22 C30 177.0(16) . .
C21 C22 C23 C24 -6(3) . .
C30 C22 C23 C24 179.6(18) . .
C22 C23 C24 C25 7(3) . .
C22 C23 C24 S2 -177.9(16) . .
C23 C24 C25 C26 -4(3) . .
S2 C24 C25 C26 -179.2(13) . .
C24 C25 C26 C21 1(2) . .
C24 C25 C26 C20 178.2(16) . .
O2 C21 C26 C25 -179.3(14) . .
C22 C21 C26 C25 0(2) . .
O2 C21 C26 C20 3(2) . .
C22 C21 C26 C20 -177.8(15) . .
C12 C20 C26 C25 -91.1(18) . .
C12 C20 C26 C21 86.2(19) . .
C23 C24 S2 O22 149.9(18) . .
C25 C24 S2 O22 -35.0(19) . .
C23 C24 S2 O23 -88.1(18) . .
C25 C24 S2 O23 87.0(17) . .
C23 C24 S2 O21 26(2) . .
C25 C24 S2 O21 -159.1(16) . .
C23 C22 C30 C36 86(2) . .
C21 C22 C30 C36 -87(2) . .
O3 C31 C32 C33 -178.4(13) . .
C36 C31 C32 C33 2(2) . .
O3 C31 C32 C40 1(2) . .
C36 C31 C32 C40 -178.3(13) . .
C31 C32 C33 C34 -3(2) . .
C40 C32 C33 C34 177.5(12) . .
C32 C33 C34 C35 3(2) . .
C32 C33 C34 S3 -179.2(11) . .
C33 C34 C35 C36 -3(2) . .
S3 C34 C35 C36 179.5(11) . .
C34 C35 C36 C31 2(2) . .
C34 C35 C36 C30 -177.9(14) . .
C32 C31 C36 C35 -2(2) . .
O3 C31 C36 C35 178.8(13) . .
C32 C31 C36 C30 178.2(14) . .
O3 C31 C36 C30 -1(2) . .
C22 C30 C36 C35 -94.0(18) . .
C22 C30 C36 C31 86.0(18) . .
C33 C34 S3 O33 179.7(12) . .
C35 C34 S3 O33 -2.8(13) . .
C33 C34 S3 O34 -92.2(19) . .
C35 C34 S3 O34 85.3(18) . .
C33 C34 S3 O31 -59.4(13) . .
C35 C34 S3 O31 118.2(12) . .
C33 C34 S3 O36 147.9(19) . .
C35 C34 S3 O36 -34.6(19) . .
C33 C34 S3 O35 28.0(19) . .
C35 C34 S3 O35 -154.5(18) . .
C33 C34 S3 O32 60.0(13) . .
C35 C34 S3 O32 -122.4(12) . .
C31 C32 C40 C46 -86.6(19) . .
C33 C32 C40 C46 92.9(16) . .
O4 C41 C42 C43 176.1(13) . .
C46 C41 C42 C43 1(2) . .
O4 C41 C42 C10 -6.9(19) . .
C46 C41 C42 C10 177.8(11) . .
C16 C10 C42 C43 89.7(17) . .
C16 C10 C42 C41 -87.4(15) . .
C41 C42 C43 C44 -3(2) . .
C10 C42 C43 C44 -179.9(13) . .
C42 C43 C44 C45 6(3) . .
C42 C43 C44 S4 -175.1(12) . .
C43 C44 C45 C46 -8(3) . .
S4 C44 C45 C46 173.7(13) . .
C44 C45 C46 C41 5(2) . .
C44 C45 C46 C40 -177.0(14) . .
O4 C41 C46 C45 -177.3(13) . .
C42 C41 C46 C45 -2(2) . .
O4 C41 C46 C40 4.9(19) . .
C42 C41 C46 C40 -179.7(12) . .
C32 C40 C46 C45 -90.2(19) . .
C32 C40 C46 C41 87.5(16) . .
C45 C44 S4 O43 62.4(17) . .
C43 C44 S4 O43 -116.4(16) . .
C45 C44 S4 O41 -178.3(15) . .
C43 C44 S4 O41 2.9(18) . .
C45 C44 S4 O42 -58.0(17) . .
C43 C44 S4 O42 123.3(15) . .
C141 P1 C111 C116 -19.7(11) . .
C131 P1 C111 C116 -141.0(9) . .
C121 P1 C111 C116 99.1(10) . .
C141 P1 C111 C112 161.1(8) . .
C131 P1 C111 C112 39.8(10) . .
C121 P1 C111 C112 -80.1(9) . .
C116 C111 C112 C113 1.1(15) . .
P1 C111 C112 C113 -179.6(8) . .
C111 C112 C113 C114 -1.9(17) . .
C112 C113 C114 C115 2.0(17) . .
C113 C114 C115 C116 -1.3(17) . .
C112 C111 C116 C115 -0.5(15) . .
P1 C111 C116 C115 -179.7(8) . .
C114 C115 C116 C111 0.5(16) . .
C111 P1 C121 C126 155.4(9) . .
C141 P1 C121 C126 -85.4(10) . .
C131 P1 C121 C126 32.2(11) . .
C111 P1 C121 C122 -26.0(11) . .
C141 P1 C121 C122 93.2(10) . .
C131 P1 C121 C122 -149.2(9) . .
C126 C121 C122 C123 2.0(17) . .
P1 C121 C122 C123 -176.6(9) . .
C121 C122 C123 C124 -3.5(18) . .
C122 C123 C124 C125 2.1(19) . .
C123 C124 C125 C126 1(2) . .
C122 C121 C126 C125 1.0(17) . .
P1 C121 C126 C125 179.5(10) . .
C124 C125 C126 C121 -2.4(19) . .
C111 P1 C131 C132 -70.4(11) . .
C141 P1 C131 C132 167.8(10) . .
C121 P1 C131 C132 50.2(11) . .
C111 P1 C131 C136 106.3(11) . .
C141 P1 C131 C136 -15.4(12) . .
C121 P1 C131 C136 -133.1(10) . .
C136 C131 C132 C133 2.6(19) . .
P1 C131 C132 C133 179.5(10) . .
C131 C132 C133 C134 -1(2) . .
C132 C133 C134 C135 -1(2) . .
C133 C134 C135 C136 2(2) . .
C134 C135 C136 C131 0(2) . .
C132 C131 C136 C135 -2.2(19) . .
P1 C131 C136 C135 -179.0(10) . .
C111 P1 C141 C146 127.3(10) . .
C131 P1 C141 C146 -108.6(10) . .
C121 P1 C141 C146 8.4(12) . .
C111 P1 C141 C142 -48.5(9) . .
C131 P1 C141 C142 75.5(10) . .
C121 P1 C141 C142 -167.5(8) . .
C146 C141 C142 C143 3.1(16) . .
P1 C141 C142 C143 179.3(9) . .
C141 C142 C143 C144 -0.9(18) . .
C142 C143 C144 C145 -0.4(18) . .
C143 C144 C145 C146 -0.4(18) . .
C142 C141 C146 C145 -4.0(17) . .
P1 C141 C146 C145 -179.9(9) . .
C144 C145 C146 C141 2.7(18) . .
C4A N1A C2A N2A -6(2) . .
C1A N1A C2A N2A 178(2) . .
N1A C2A N2A C3A 4(2) . .
N1A C2A N2A C5A 178.6(15) . .
C2A N2A C3A C4A 0(3) . .
C5A N2A C3A C4A -175.6(19) . .
C2A N1A C4A C3A 6(3) . .
C1A N1A C4A C3A -178(2) . .
N2A C3A C4A N1A -3(3) . .
C3A N2A C5A C6A -84(3) . .
C2A N2A C5A C6A 101(2) . .
N2A C5A C6A C7A 137.2(18) . .
N2A C5A C6A C11A -54(3) . .
C11A C6A C7A C8A -2(3) . .
C5A C6A C7A C8A 167.0(16) . .
C6A C7A C8A C9A 1(2) . .
C7A C8A C9A C10A 4(2) . .
C7A C8A C9A O1A -177.5(12) . .
C8A C9A C10A C11A -6(3) . .
O1A C9A C10A C11A 175.2(17) . .
C7A C6A C11A C10A 0(3) . .
C5A C6A C11A C10A -169(2) . .
C9A C10A C11A C6A 4(3) . .
C8A C9A O1A C12A 167.2(13) . .
C10A C9A O1A C12A -14(2) . .
C9A O1A C12A C13A 180.0(11) . .
O1A C12A C13A C14A 107.1(15) . .
O1A C12A C13A C15B -72.1(16) . .
C15B C13A C14A C15A 3(2) . .
C12A C13A C14A C15A -175.9(13) . .
C13A C14A C15A C13B -4(2) . .
C14A C13A C15B C14B -2(2) . .
C12A C13A C15B C14B 177.7(12) . .
C13A C15B C14B C13B 1(2) . .
C15B C14B C13B C15A -2(2) . .
C15B C14B C13B C12B 178.0(13) . .
C14A C15A C13B C14B 3(2) . .
C14A C15A C13B C12B -176.4(12) . .
C14B C13B C12B O1B -79.5(15) . .
C15A C13B C12B O1B 100.3(15) . .
C13B C12B O1B C9B 171.0(10) . .
C6B C11B C10B C9B -2(2) . .
C11B C10B C9B C8B 2(2) . .
C11B C10B C9B O1B -175.9(13) . .
C12B O1B C9B C10B -11.0(18) . .
C12B O1B C9B C8B 171.4(11) . .
C10B C9B C8B C7B 1(2) . .
O1B C9B C8B C7B 178.3(12) . .
C9B C8B C7B C6B -2(2) . .
C10B C11B C6B C7B 0(2) . .
C10B C11B C6B C5B 178.8(13) . .
C8B C7B C6B C11B 2(2) . .
C8B C7B C6B C5B -176.5(13) . .
C11B C6B C5B N2B 93.0(18) . .
C7B C6B C5B N2B -88.4(19) . .
N1B C4B C3B N2B 0.0(6) . .
C4B C3B N2B C2B 0.2(7) . .
C4B C3B N2B C5B 179.3(5) . .
C6B C5B N2B C2B 104.2(15) . .
C6B C5B N2B C3B -74.7(16) . .
C3B N2B C2B N1B -0.3(5) . .
C5B N2B C2B N1B -179.5(5) . .
C3B C4B N1B C2B -0.3(5) . .
C3B C4B N1B C1B 179.9(3) . .
N2B C2B N1B C4B 0.4(4) . .
N2B C2B N1B C1B -179.7(2) . .
C4C N1C C2C N2C 0.0 . .
C1C N1C C2C N2C 180.00(15) . .
N1C C2C N2C C3C 0.0 . .
N1C C2C N2C C5C 180.0(4) . .
C2C N2C C3C C4C 0.0 . .
C5C N2C C3C C4C -180.0(4) . .
C2C N1C C4C C3C 0.0 . .
C1C N1C C4C C3C -179.99(13) . .
N2C C3C C4C N1C 0.0 . .
C3C N2C C5C C6C 62(2) . .
C2C N2C C5C C6C -118(2) . .
N2C C5C C6C C11C -95(3) . .
N2C C5C C6C C7C 74(3) . .
C11C C6C C7C C8C -2(3) . .
C5C C6C C7C C8C -171.2(17) . .
C6C C7C C8C C9C 2(3) . .
C7C C8C C9C C10C -3(2) . .
C7C C8C C9C O1C -179.3(15) . .
C8C C9C C10C C11C 4(2) . .
O1C C9C C10C C11C 179.8(15) . .
C7C C6C C11C C10C 3(3) . .
C5C C6C C11C C10C 172.7(17) . .
C9C C10C C11C C6C -4(3) . .
C8C C9C O1C C12C -168.6(14) . .
C10C C9C O1C C12C 16(2) . .
C9C O1C C12C C13C 160.7(14) . .
O1C C12C C13C C15C 11(2) . 2_757
O1C C12C C13C C14C -167.0(19) . .
C15C C13C C14C C15C 0(3) 2_757 .
C12C C13C C14C C15C 178.1(19) . .
C13C C14C C15C C13C 0(4) . 2_757
